data_7220704
loop_
_publ_author_name
'Pramanik, Animesh'
'Maity, Subhendu'
'Kundu, Ashis'

_publ_section_title
;
 Synthesis of biologically important, fluorescence active 5-hydroxy
 benzo[g]indoles through four-component domino condensations and their
 fluorescence &#x201C;Turn-off&#x201D; sensing of Fe(III) ions
;
_journal_name_full 'RSC Adv.'
_journal_paper_doi 10.1039/C5RA05780A
_journal_year 2015
_chemical_formula_sum 'C23 H20 Cl N3 O2'
_chemical_formula_weight 405.87
_chemical_name_systematic
; 
 ? 
;
_space_group_IT_number 19
_symmetry_cell_setting orthorhombic
_symmetry_space_group_name_Hall 'P 2ac 2ab'
_symmetry_space_group_name_H-M 'P 21 21 21'
_atom_sites_solution_hydrogens geom
_atom_sites_solution_primary direct
_atom_sites_solution_secondary difmap
_audit_creation_method SHELXL-97
_audit_update_record
;
2014-09-20 deposited with the CCDC.
2015-06-08 downloaded from the CCDC.
;
_cell_angle_alpha 90.00
_cell_angle_beta 90.00
_cell_angle_gamma 90.00
_cell_formula_units_Z 4
_cell_length_a 10.0940(18)
_cell_length_b 11.275(2)
_cell_length_c 17.835(3)
_cell_measurement_reflns_used 899
_cell_measurement_temperature 296(2)
_cell_measurement_theta_max 16.47
_cell_measurement_theta_min 2.71
_cell_volume 2029.8(6)
_computing_structure_refinement 'SHELXL-97 (Sheldrick, 2008)'
_computing_structure_solution 'SHELXS-97 (Sheldrick, 2008)'
_diffrn_ambient_temperature 296(2)
_diffrn_measured_fraction_theta_full 0.925
_diffrn_measured_fraction_theta_max 0.925
_diffrn_radiation_monochromator graphite
_diffrn_radiation_source 'fine-focus sealed tube'
_diffrn_radiation_type MoK\a
_diffrn_radiation_wavelength 0.71073
_diffrn_reflns_av_R_equivalents 0.0679
_diffrn_reflns_av_sigmaI/netI 0.0951
_diffrn_reflns_limit_h_max 11
_diffrn_reflns_limit_h_min -12
_diffrn_reflns_limit_k_max 14
_diffrn_reflns_limit_k_min -14
_diffrn_reflns_limit_l_max 21
_diffrn_reflns_limit_l_min -22
_diffrn_reflns_number 9835
_diffrn_reflns_theta_full 26.64
_diffrn_reflns_theta_max 26.64
_diffrn_reflns_theta_min 2.14
_exptl_absorpt_coefficient_mu 0.213
_exptl_crystal_colour colourless
_exptl_crystal_density_diffrn 1.328
_exptl_crystal_density_method 'not measured'
_exptl_crystal_description Orthorhombic
_exptl_crystal_F_000 848
_refine_diff_density_max 0.173
_refine_diff_density_min -0.314
_refine_diff_density_rms 0.042
_refine_ls_abs_structure_details 'Flack H D (1983), Acta Cryst. A39, 876-881'
_refine_ls_abs_structure_Flack -0.04(11)
_refine_ls_extinction_method none
_refine_ls_goodness_of_fit_ref 0.893
_refine_ls_hydrogen_treatment mixed
_refine_ls_matrix_type full
_refine_ls_number_parameters 271
_refine_ls_number_reflns 3788
_refine_ls_number_restraints 0
_refine_ls_restrained_S_all 0.893
_refine_ls_R_factor_all 0.1034
_refine_ls_R_factor_gt 0.0566
_refine_ls_shift/su_max 0.000
_refine_ls_shift/su_mean 0.000
_refine_ls_structure_factor_coef Fsqd
_refine_ls_weighting_details 'calc w=1/[\s^2^(Fo^2^)+(0.0765P)^2^+0.0000P] where P=(Fo^2^+2Fc^2^)/3'
_refine_ls_weighting_scheme calc
_refine_ls_wR_factor_gt 0.1244
_refine_ls_wR_factor_ref 0.1502
_reflns_number_gt 2302
_reflns_number_total 3788
_reflns_threshold_expression >2sigma(I)
_cod_data_source_file c5ra05780a2.cif
_cod_data_source_block sm1
_cod_depositor_comments
;
The following automatic conversions were performed:

'_symmetry_cell_setting' value 'Orthorhombic' changed to
'orthorhombic' according to
/usr/data/users/saulius/crontab/automatic-downloads/rss-feeds/RSC/lib/dictionaries/cif_core.dic
dictionary named 'cif_core.dic' version 2.4.2 from 2011-04-26.

Automatic conversion script
Id: cif_fix_values 3271 2015-04-21 07:52:19Z andrius 
;
_cod_original_cell_volume 2029.7(6)
_cod_original_sg_symbol_H-M 'P2(1)2(1)2(1) '
_cod_database_code 7220704

loop_
_symmetry_equiv_pos_as_xyz
'x, y, z'
'x+1/2, -y+1/2, -z'
'-x, y+1/2, -z+1/2'
'-x+1/2, -y, z+1/2'

loop_
_atom_site_label
_atom_site_type_symbol
_atom_site_fract_x
_atom_site_fract_y
_atom_site_fract_z
_atom_site_U_iso_or_equiv
_atom_site_adp_type
_atom_site_occupancy
_atom_site_symmetry_multiplicity
_atom_site_calc_flag
_atom_site_refinement_flags
Cl1 Cl -0.07385(14) -0.27075(11) -0.03185(8) 0.0783(5) Uani 1 1 d .
O1 O 0.5962(3) 0.2980(3) 0.13115(18) 0.0625(9) Uani 1 1 d .
O2 O 0.5730(3) 0.2228(2) -0.04216(15) 0.0481(7) Uani 1 1 d .
N1 N 0.2196(3) 0.1176(3) 0.20767(18) 0.0391(8) Uani 1 1 d .
C26 C -0.2841(5) 0.0277(6) 0.3442(3) 0.097(2) Uani 1 1 d .
H38 H -0.2950 -0.0554 0.3542 0.146 Uiso 1 1 calc R
H39 H -0.3546 0.0545 0.3123 0.146 Uiso 1 1 calc R
H37 H -0.2862 0.0710 0.3905 0.146 Uiso 1 1 calc R
N3 N 0.3710(4) 0.2860(4) -0.0066(2) 0.0511(10) Uani 1 1 d .
H34 H 0.381(5) 0.342(4) -0.036(3) 0.077 Uiso 1 1 d .
H35 H 0.300(5) 0.278(5) 0.024(2) 0.077 Uiso 1 1 d .
C1 C 0.0286(4) -0.1710(4) 0.0152(3) 0.0467(11) Uani 1 1 d .
C2 C 0.0744(4) -0.0710(4) -0.0199(2) 0.0458(11) Uani 1 1 d .
H2 H 0.0541 -0.0572 -0.0700 0.055 Uiso 1 1 calc R
C3 C 0.1503(4) 0.0088(3) 0.0193(2) 0.0396(10) Uani 1 1 d .
H3 H 0.1812 0.0766 -0.0047 0.048 Uiso 1 1 calc R
C4 C 0.1819(4) -0.0103(3) 0.0945(2) 0.0358(9) Uani 1 1 d .
C5 C 0.2601(4) 0.0783(4) 0.1373(2) 0.0357(9) Uani 1 1 d .
C6 C 0.0920(4) 0.0922(3) 0.2413(2) 0.0362(9) Uani 1 1 d .
C7 C -0.0197(4) 0.1433(4) 0.2116(2) 0.0494(11) Uani 1 1 d .
H7 H -0.0132 0.1927 0.1700 0.059 Uiso 1 1 calc R
C8 C -0.1416(4) 0.1212(5) 0.2437(3) 0.0574(13) Uani 1 1 d .
H8 H -0.2171 0.1558 0.2234 0.069 Uiso 1 1 calc R
C9 C -0.1527(5) 0.0480(4) 0.3057(3) 0.0570(13) Uani 1 1 d .
C10 C 0.1358(4) -0.1135(3) 0.1286(2) 0.0414(10) Uani 1 1 d .
H10 H 0.1575 -0.1289 0.1784 0.050 Uiso 1 1 calc R
C11 C 0.0581(4) -0.1938(4) 0.0894(2) 0.0456(11) Uani 1 1 d .
H40 H 0.0264 -0.2619 0.1127 0.055 Uiso 1 1 calc R
C12 C 0.3084(4) 0.1979(4) 0.2359(2) 0.0416(10) Uani 1 1 d .
C13 C 0.4093(4) 0.2090(3) 0.1839(2) 0.0380(9) Uani 1 1 d .
C14 C 0.5242(4) 0.2884(4) 0.1857(2) 0.0458(10) Uani 1 1 d .
C15 C 0.5567(5) 0.3598(5) 0.2547(3) 0.0717(15) Uani 1 1 d .
H32 H 0.6355 0.4054 0.2459 0.107 Uiso 1 1 calc R
H31 H 0.5709 0.3072 0.2963 0.107 Uiso 1 1 calc R
H30 H 0.4845 0.4123 0.2659 0.107 Uiso 1 1 calc R
C16 C 0.3786(4) 0.1329(3) 0.1222(2) 0.0353(9) Uani 1 1 d .
C17 C 0.4597(4) 0.1096(4) 0.0527(2) 0.0399(10) Uani 1 1 d .
H17 H 0.4127 0.0474 0.0251 0.048 Uiso 1 1 calc R
C18 C 0.4750(4) 0.2147(3) -0.0024(2) 0.0374(9) Uani 1 1 d .
C19 C 0.5908(5) 0.0613(4) 0.0701(2) 0.0490(11) Uani 1 1 d .
N5 N 0.6901(5) 0.0196(4) 0.0834(3) 0.0757(13) Uani 1 1 d .
C21 C 0.2793(4) 0.2603(5) 0.3088(2) 0.0621(14) Uani 1 1 d .
H21A H 0.2244 0.2107 0.3396 0.093 Uiso 1 1 calc R
H21B H 0.2340 0.3335 0.2988 0.093 Uiso 1 1 calc R
H21C H 0.3609 0.2766 0.3345 0.093 Uiso 1 1 calc R
C22 C 0.0830(4) 0.0179(4) 0.3014(2) 0.0513(11) Uani 1 1 d .
H22 H 0.1587 -0.0176 0.3209 0.062 Uiso 1 1 calc R
C23 C -0.0389(5) -0.0041(4) 0.3330(3) 0.0609(14) Uani 1 1 d .
H23 H -0.0447 -0.0552 0.3738 0.073 Uiso 1 1 calc R

loop_
_atom_site_aniso_label
_atom_site_aniso_U_11
_atom_site_aniso_U_22
_atom_site_aniso_U_33
_atom_site_aniso_U_23
_atom_site_aniso_U_13
_atom_site_aniso_U_12
Cl1 0.0870(10) 0.0640(8) 0.0840(9) -0.0086(7) -0.0292(8) -0.0245(7)
O1 0.0502(19) 0.078(2) 0.059(2) 0.0000(18) 0.0070(18) -0.0244(17)
O2 0.0454(17) 0.0516(17) 0.0474(16) 0.0044(14) 0.0132(15) -0.0012(15)
N1 0.0297(19) 0.055(2) 0.0331(18) 0.0011(17) 0.0027(15) -0.0079(17)
C26 0.070(4) 0.106(5) 0.116(5) -0.031(4) 0.049(4) -0.037(4)
N3 0.044(2) 0.056(2) 0.053(2) 0.012(2) 0.0075(18) 0.004(2)
C1 0.042(3) 0.041(2) 0.057(3) -0.005(2) -0.011(2) -0.006(2)
C2 0.050(3) 0.045(2) 0.043(2) -0.003(2) -0.011(2) 0.000(2)
C3 0.041(2) 0.035(2) 0.043(2) 0.0087(19) -0.004(2) -0.0060(19)
C4 0.031(2) 0.036(2) 0.040(2) 0.0027(18) -0.0022(19) 0.0011(18)
C5 0.030(2) 0.044(2) 0.032(2) 0.0031(19) -0.0006(18) 0.0006(18)
C6 0.036(2) 0.041(2) 0.031(2) -0.0026(18) 0.0019(19) -0.0040(19)
C7 0.045(3) 0.064(3) 0.039(2) 0.007(2) -0.001(2) 0.000(2)
C8 0.036(3) 0.075(3) 0.061(3) -0.018(3) 0.001(2) -0.002(2)
C9 0.051(3) 0.053(3) 0.067(3) -0.021(3) 0.021(3) -0.012(3)
C10 0.039(2) 0.045(2) 0.041(2) 0.003(2) -0.003(2) 0.002(2)
C11 0.042(3) 0.041(2) 0.054(3) 0.004(2) -0.002(2) -0.005(2)
C12 0.040(2) 0.048(3) 0.036(2) -0.002(2) 0.000(2) -0.004(2)
C13 0.031(2) 0.039(2) 0.044(2) 0.0010(19) -0.0058(19) -0.0047(19)
C14 0.036(2) 0.052(3) 0.049(3) 0.003(2) -0.007(2) -0.006(2)
C15 0.066(3) 0.086(4) 0.063(3) -0.005(3) -0.009(3) -0.032(3)
C16 0.032(2) 0.040(2) 0.034(2) 0.0057(18) 0.0030(18) -0.0027(18)
C17 0.033(2) 0.045(2) 0.042(2) 0.0016(19) 0.0041(19) 0.0019(19)
C18 0.036(2) 0.042(2) 0.034(2) 0.0005(19) 0.0003(19) -0.002(2)
C19 0.039(3) 0.052(3) 0.057(3) 0.009(2) 0.011(2) 0.003(2)
N5 0.058(3) 0.072(3) 0.096(4) 0.021(3) 0.003(3) 0.007(2)
C21 0.056(3) 0.080(4) 0.050(3) -0.019(3) 0.008(2) -0.017(3)
C22 0.048(3) 0.053(3) 0.052(3) 0.011(2) 0.011(2) 0.010(2)
C23 0.075(4) 0.050(3) 0.058(3) 0.013(2) 0.032(3) 0.001(3)

loop_
_atom_type_symbol
_atom_type_description
_atom_type_scat_dispersion_real
_atom_type_scat_dispersion_imag
_atom_type_scat_source
C C 0.0033 0.0016 'International Tables Vol C Tables 4.2.6.8 and 6.1.1.4'
H H 0.0000 0.0000 'International Tables Vol C Tables 4.2.6.8 and 6.1.1.4'
N N 0.0061 0.0033 'International Tables Vol C Tables 4.2.6.8 and 6.1.1.4'
O O 0.0106 0.0060 'International Tables Vol C Tables 4.2.6.8 and 6.1.1.4'
Cl Cl 0.1484 0.1585 'International Tables Vol C Tables 4.2.6.8 and 6.1.1.4'

loop_
_geom_angle_atom_site_label_1
_geom_angle_atom_site_label_2
_geom_angle_atom_site_label_3
_geom_angle
C12 N1 C5 110.5(3)
C12 N1 C6 124.0(3)
C5 N1 C6 124.8(3)
C9 C26 H38 109.5
C9 C26 H39 109.5
H38 C26 H39 109.5
C9 C26 H37 109.5
H38 C26 H37 109.5
H39 C26 H37 109.5
C18 N3 H34 114(4)
C18 N3 H35 122(3)
H34 N3 H35 124(5)
C2 C1 C11 121.2(4)
C2 C1 Cl1 120.8(3)
C11 C1 Cl1 118.0(3)
C1 C2 C3 119.7(4)
C1 C2 H2 120.1
C3 C2 H2 120.1
C2 C3 C4 121.0(4)
C2 C3 H3 119.5
C4 C3 H3 119.5
C10 C4 C3 118.1(4)
C10 C4 C5 121.1(3)
C3 C4 C5 120.8(3)
C16 C5 N1 106.9(3)
C16 C5 C4 131.7(4)
N1 C5 C4 121.4(3)
C22 C6 C7 120.4(4)
C22 C6 N1 120.4(4)
C7 C6 N1 119.2(3)
C6 C7 C8 119.8(4)
C6 C7 H7 120.1
C8 C7 H7 120.1
C7 C8 C9 120.8(4)
C7 C8 H8 119.6
C9 C8 H8 119.6
C23 C9 C8 117.9(4)
C23 C9 C26 120.4(5)
C8 C9 C26 121.7(5)
C11 C10 C4 121.0(4)
C11 C10 H10 119.5
C4 C10 H10 119.5
C1 C11 C10 118.9(4)
C1 C11 H40 120.5
C10 C11 H40 120.5
N1 C12 C13 107.2(3)
N1 C12 C21 119.9(3)
C13 C12 C21 132.8(4)
C12 C13 C16 107.6(3)
C12 C13 C14 128.6(4)
C16 C13 C14 123.7(4)
O1 C14 C13 120.5(4)
O1 C14 C15 118.3(4)
C13 C14 C15 121.1(4)
C14 C15 H32 109.5
C14 C15 H31 109.5
H32 C15 H31 109.5
C14 C15 H30 109.5
H32 C15 H30 109.5
H31 C15 H30 109.5
C5 C16 C13 107.9(3)
C5 C16 C17 123.8(3)
C13 C16 C17 128.3(3)
C19 C17 C16 112.4(3)
C19 C17 C18 109.2(3)
C16 C17 C18 116.3(3)
C19 C17 H17 106.0
C16 C17 H17 106.0
C18 C17 H17 106.0
O2 C18 N3 124.3(4)
O2 C18 C17 120.5(4)
N3 C18 C17 115.0(3)
N5 C19 C17 177.4(5)
C12 C21 H21A 109.5
C12 C21 H21B 109.5
H21A C21 H21B 109.5
C12 C21 H21C 109.5
H21A C21 H21C 109.5
H21B C21 H21C 109.5
C6 C22 C23 119.5(4)
C6 C22 H22 120.2
C23 C22 H22 120.2
C22 C23 C9 121.6(4)
C22 C23 H23 119.2
C9 C23 H23 119.2

loop_
_geom_bond_atom_site_label_1
_geom_bond_atom_site_label_2
_geom_bond_distance
Cl1 C1 1.743(4)
O1 C14 1.220(5)
O2 C18 1.221(4)
N1 C12 1.370(5)
N1 C5 1.392(5)
N1 C6 1.449(5)
C26 C9 1.511(6)
C26 H38 0.9600
C26 H39 0.9600
C26 H37 0.9600
N3 C18 1.325(5)
N3 H34 0.83(5)
N3 H35 0.90(5)
C1 C2 1.369(6)
C1 C11 1.382(6)
C2 C3 1.373(5)
C2 H2 0.9300
C3 C4 1.397(5)
C3 H3 0.9300
C4 C10 1.393(5)
C4 C5 1.484(5)
C5 C16 1.372(5)
C6 C22 1.364(5)
C6 C7 1.372(5)
C7 C8 1.380(6)
C7 H7 0.9300
C8 C9 1.384(7)
C8 H8 0.9300
C9 C23 1.379(6)
C10 C11 1.387(5)
C10 H10 0.9300
C11 H40 0.9300
C12 C13 1.383(5)
C12 C21 1.507(6)
C13 C16 1.430(5)
C13 C14 1.466(5)
C14 C15 1.507(6)
C15 H32 0.9600
C15 H31 0.9600
C15 H30 0.9600
C16 C17 1.507(5)
C17 C19 1.464(6)
C17 C18 1.546(5)
C17 H17 0.9800
C19 N5 1.133(5)
C21 H21A 0.9600
C21 H21B 0.9600
C21 H21C 0.9600
C22 C23 1.376(6)
C22 H22 0.9300
C23 H23 0.9300
